data_4507094
loop_
_publ_author_name
'Tothadi, Srinu'
'Desiraju, Gautam R.'

_publ_section_title
;
 Synthon Modularity in 4-Hydroxybenzamide--Dicarboxylic Acid Cocrystals
;
_journal_issue 12
_journal_name_full 'Crystal Growth &amp; Design'
_journal_page_first 6188
_journal_paper_doi 10.1021/cg3013766
_journal_volume 12
_journal_year 2012
_chemical_formula_sum 'C10 H14 N O5'
_chemical_formula_weight 228.11
_chemical_name_common '4-Hydroxybenzamide : adipic acid : H2O '
_chemical_name_systematic
;
 ?
;
_space_group_IT_number 2
_symmetry_cell_setting triclinic
_symmetry_space_group_name_Hall '-P 1'
_symmetry_space_group_name_H-M 'P -1'
_atom_sites_solution_hydrogens geom
_atom_sites_solution_primary direct
_atom_sites_solution_secondary difmap
_audit_creation_method SHELXL-97
_cell_angle_alpha 115.05(2)
_cell_angle_beta 90.332(13)
_cell_angle_gamma 100.638(8)
_cell_formula_units_Z 2
_cell_length_a 5.169(7)
_cell_length_b 10.102(16)
_cell_length_c 11.747(18)
_cell_measurement_reflns_used 1615
_cell_measurement_temperature 150(2)
_cell_measurement_theta_max 27.5
_cell_measurement_theta_min 1.9
_cell_volume 543.7(14)
_computing_cell_refinement
;
CrystalClear-SM Expert 2.0 r4 (Rigaku, 2009)
;
_computing_data_collection
;
CrystalClear-SM Expert 2.0 r4 (Rigaku, 2009)
;
_computing_data_reduction
;
CrystalClear-SM Expert 2.0 r4 (Rigaku, 2009)
;
_computing_structure_refinement 'SHELXTL-97 (Sheldrick, 2008)'
_computing_structure_solution 'SHELXTL-97 (Sheldrick, 2008)'
_diffrn_ambient_temperature 150(2)
_diffrn_measured_fraction_theta_full 0.985
_diffrn_measured_fraction_theta_max 0.985
_diffrn_measurement_device
;
XtaLABmini: Fixed Chi 2 circle
;
_diffrn_measurement_device_type
;
Rigaku Mercury375R (2x2 bin mode)
;
_diffrn_measurement_method 'profile data from \w-scans'
_diffrn_radiation_monochromator graphite
_diffrn_radiation_source 'fine-focus sealed tube'
_diffrn_radiation_type MoK\a
_diffrn_radiation_wavelength 0.71073
_diffrn_reflns_av_R_equivalents 0.0601
_diffrn_reflns_av_sigmaI/netI 0.0548
_diffrn_reflns_limit_h_max 6
_diffrn_reflns_limit_h_min -6
_diffrn_reflns_limit_k_max 12
_diffrn_reflns_limit_k_min -13
_diffrn_reflns_limit_l_max 15
_diffrn_reflns_limit_l_min -15
_diffrn_reflns_number 5813
_diffrn_reflns_theta_full 27.70
_diffrn_reflns_theta_max 27.70
_diffrn_reflns_theta_min 1.92
_exptl_absorpt_coefficient_mu 0.112
_exptl_absorpt_correction_T_max 0.9779
_exptl_absorpt_correction_T_min 0.9670
_exptl_absorpt_correction_type multi-scan
_exptl_absorpt_process_details 'Jacobson, R. (1998) Private communication'
_exptl_crystal_colour Colorless
_exptl_crystal_density_diffrn 1.393
_exptl_crystal_density_method 'not measured'
_exptl_crystal_description Block
_exptl_crystal_F_000 242
_exptl_crystal_size_max 0.30
_exptl_crystal_size_mid 0.30
_exptl_crystal_size_min 0.20
_refine_diff_density_max 0.475
_refine_diff_density_min -0.330
_refine_diff_density_rms 0.067
_refine_ls_extinction_method none
_refine_ls_goodness_of_fit_ref 1.088
_refine_ls_hydrogen_treatment constr
_refine_ls_matrix_type full
_refine_ls_number_parameters 145
_refine_ls_number_reflns 2515
_refine_ls_number_restraints 0
_refine_ls_restrained_S_all 1.088
_refine_ls_R_factor_all 0.0565
_refine_ls_R_factor_gt 0.0481
_refine_ls_shift/su_max 0.000
_refine_ls_shift/su_mean 0.000
_refine_ls_structure_factor_coef Fsqd
_refine_ls_weighting_details 'calc w=1/[\s^2^(Fo^2^)+(0.0864P)^2^+0.0934P] where P=(Fo^2^+2Fc^2^)/3'
_refine_ls_weighting_scheme calc
_refine_ls_wR_factor_gt 0.1315
_refine_ls_wR_factor_ref 0.1531
_reflns_number_gt 2170
_reflns_number_total 2515
_reflns_threshold_expression >2\s(I)
_cod_data_source_file cg3013766_si_003.cif
_cod_data_source_block 06
_cod_depositor_comments
;
The following automatic conversions were performed:

'_symmetry_cell_setting' value 'Triclinic' changed to 'triclinic'
according to /home/saulius/struct/CIF-dictionaries/cif_core.dic
dictionary named 'cif_core.dic' version 2.4.2 from
2011-04-26.

'_exptl_absorpt_correction_type' value 'Multi-scan'
changed to 'multi-scan' according to
/home/saulius/struct/CIF-dictionaries/cif_core.dic dictionary named
'cif_core.dic' version 2.4.2 from 2011-04-26.

Automatic conversion script
Id: cif_fix_values 1891 2012-01-12 08:04:46Z andrius 
;
_cod_database_code 4507094

loop_
_symmetry_equiv_pos_as_xyz
'x, y, z'
'-x, -y, -z'

loop_
_atom_site_label
_atom_site_type_symbol
_atom_site_fract_x
_atom_site_fract_y
_atom_site_fract_z
_atom_site_U_iso_or_equiv
_atom_site_adp_type
_atom_site_occupancy
_atom_site_symmetry_multiplicity
_atom_site_calc_flag
_atom_site_refinement_flags
O3 O 0.7579(2) 0.30253(14) 0.24938(11) 0.0328(3) Uani 1 1 d .
H5 H 0.8121 0.2972 0.3238 0.049 Uiso 1 1 d R
O4 O 1.1659(2) 0.43454(14) 0.26789(12) 0.0352(3) Uani 1 1 d .
C1 C 0.9479(3) 0.37827(15) 0.21149(14) 0.0220(3) Uani 1 1 d .
C2 C 0.8600(3) 0.38532(16) 0.09186(13) 0.0240(3) Uani 1 1 d .
H3 H 0.6867 0.4153 0.1013 0.029 Uiso 1 1 calc R
H4 H 0.8349 0.2842 0.0213 0.029 Uiso 1 1 calc R
C3 C 1.0534(3) 0.49366(16) 0.05771(14) 0.0230(3) Uani 1 1 d .
H1 H 1.0897 0.5935 0.1303 0.028 Uiso 1 1 calc R
H2 H 1.2225 0.4592 0.0407 0.028 Uiso 1 1 calc R
O1 O -0.15738(19) 0.28203(12) 0.45486(10) 0.0277(3) Uani 1 1 d .
O2 O 0.1137(2) 0.05616(14) 0.86181(12) 0.0360(3) Uani 1 1 d .
H14 H -0.0474 -0.0010 0.8629 0.054 Uiso 1 1 d R
N1 N 0.2888(2) 0.34144(14) 0.46787(13) 0.0267(3) Uani 1 1 d .
H12 H 0.2748 0.3722 0.4078 0.032 Uiso 1 1 d R
H13 H 0.4467 0.3333 0.4962 0.032 Uiso 1 1 d R
C4 C 0.0645(3) 0.28778(15) 0.50339(13) 0.0210(3) Uani 1 1 d .
C5 C 0.0796(3) 0.23187(14) 0.60113(13) 0.0190(3) Uani 1 1 d .
C6 C 0.3050(3) 0.27451(15) 0.68573(13) 0.0222(3) Uani 1 1 d .
H6 H 0.4540 0.3439 0.6834 0.027 Uiso 1 1 calc R
C7 C 0.3105(3) 0.21540(16) 0.77276(14) 0.0248(3) Uani 1 1 d .
H7 H 0.4627 0.2455 0.8305 0.030 Uiso 1 1 calc R
C8 C 0.0942(3) 0.11220(16) 0.77599(14) 0.0234(3) Uani 1 1 d .
C9 C -0.1325(3) 0.07025(15) 0.69343(14) 0.0225(3) Uani 1 1 d .
H8 H -0.2816 0.0012 0.6963 0.027 Uiso 1 1 calc R
C10 C -0.1376(3) 0.13057(15) 0.60703(13) 0.0212(3) Uani 1 1 d .
H9 H -0.2919 0.1023 0.5509 0.025 Uiso 1 1 calc R
O5 O 0.3125(4) 0.0933(2) 0.09903(16) 0.0851(8) Uani 1 1 d .
H10 H 0.3215 0.0815 0.0262 0.128 Uiso 1 1 d R
H11 H 0.4444 0.1518 0.1402 0.128 Uiso 1 1 d R

loop_
_atom_site_aniso_label
_atom_site_aniso_U_11
_atom_site_aniso_U_22
_atom_site_aniso_U_33
_atom_site_aniso_U_23
_atom_site_aniso_U_13
_atom_site_aniso_U_12
O3 0.0249(6) 0.0509(7) 0.0303(6) 0.0292(5) -0.0025(4) -0.0034(5)
O4 0.0259(6) 0.0469(7) 0.0413(7) 0.0320(6) -0.0076(5) -0.0047(5)
C1 0.0222(7) 0.0229(6) 0.0244(7) 0.0135(5) 0.0017(5) 0.0051(5)
C2 0.0253(7) 0.0263(7) 0.0225(7) 0.0142(6) -0.0012(5) 0.0015(5)
C3 0.0221(7) 0.0266(7) 0.0235(7) 0.0144(6) 0.0006(5) 0.0034(5)
O1 0.0188(5) 0.0441(6) 0.0297(6) 0.0248(5) 0.0017(4) 0.0067(4)
O2 0.0332(6) 0.0480(7) 0.0391(7) 0.0330(6) -0.0031(5) 0.0021(5)
N1 0.0195(6) 0.0364(7) 0.0326(7) 0.0243(6) 0.0010(5) 0.0023(5)
C4 0.0199(6) 0.0224(6) 0.0222(7) 0.0111(5) 0.0016(5) 0.0046(5)
C5 0.0180(6) 0.0204(6) 0.0199(6) 0.0096(5) 0.0025(5) 0.0050(5)
C6 0.0174(6) 0.0253(7) 0.0248(7) 0.0120(6) 0.0016(5) 0.0030(5)
C7 0.0186(7) 0.0325(8) 0.0254(7) 0.0147(6) -0.0012(5) 0.0044(5)
C8 0.0255(7) 0.0267(7) 0.0226(7) 0.0141(6) 0.0028(5) 0.0076(5)
C9 0.0220(7) 0.0217(7) 0.0246(7) 0.0117(6) 0.0023(5) 0.0017(5)
C10 0.0185(6) 0.0229(7) 0.0218(7) 0.0100(5) 0.0002(5) 0.0028(5)
O5 0.0724(11) 0.1198(16) 0.0513(10) 0.0594(11) -0.0314(8) -0.0626(11)

loop_
_atom_type_symbol
_atom_type_description
_atom_type_scat_dispersion_real
_atom_type_scat_dispersion_imag
_atom_type_scat_source
C C 0.0030 0.0020 'International Tables Vol C Tables 4.2.6.8 and 6.1.1.4'
H H 0.0000 0.0000 'International Tables Vol C Tables 4.2.6.8 and 6.1.1.4'
N N 0.0060 0.0030 'International Tables Vol C Tables 4.2.6.8 and 6.1.1.4'
O O 0.0110 0.0060 'International Tables Vol C Tables 4.2.6.8 and 6.1.1.4'

loop_
_geom_angle_atom_site_label_1
_geom_angle_atom_site_label_2
_geom_angle_atom_site_label_3
_geom_angle
_geom_angle_site_symmetry_1
C1 O3 H5 112.7 .
O4 C1 O3 122.98(15) .
O4 C1 C2 124.70(13) .
O3 C1 C2 112.32(14) .
C1 C2 C3 114.00(13) .
C1 C2 H3 108.8 .
C3 C2 H3 108.8 .
C1 C2 H4 108.8 .
C3 C2 H4 108.8 .
H3 C2 H4 107.6 .
C3 C3 C2 112.12(16) 2_765
C3 C3 H1 109.2 2_765
C2 C3 H1 109.2 .
C3 C3 H2 109.2 2_765
C2 C3 H2 109.2 .
H1 C3 H2 107.9 .
C8 O2 H14 110.1 .
C4 N1 H12 117.1 .
C4 N1 H13 120.1 .
H12 N1 H13 122.3 .
O1 C4 N1 121.43(16) .
O1 C4 C5 119.84(13) .
N1 C4 C5 118.73(13) .
C10 C5 C6 118.89(15) .
C10 C5 C4 118.47(13) .
C6 C5 C4 122.62(14) .
C7 C6 C5 120.07(14) .
C7 C6 H6 120.0 .
C5 C6 H6 120.0 .
C6 C7 C8 120.42(14) .
C6 C7 H7 119.8 .
C8 C7 H7 119.8 .
O2 C8 C7 117.62(14) .
O2 C8 C9 122.31(14) .
C7 C8 C9 120.07(15) .
C10 C9 C8 119.25(14) .
C10 C9 H8 120.4 .
C8 C9 H8 120.4 .
C9 C10 C5 121.27(14) .
C9 C10 H9 119.4 .
C5 C10 H9 119.4 .
H10 O5 H11 107.8 .

loop_
_geom_bond_atom_site_label_1
_geom_bond_atom_site_label_2
_geom_bond_distance
_geom_bond_site_symmetry_2
O3 C1 1.328(2) .
O3 H5 0.9427 .
O4 C1 1.212(2) .
C1 C2 1.508(3) .
C2 C3 1.527(2) .
C2 H3 0.9900 .
C2 H4 0.9900 .
C3 C3 1.524(3) 2_765
C3 H1 0.9900 .
C3 H2 0.9900 .
O1 C4 1.258(2) .
O2 C8 1.360(2) .
O2 H14 0.9252 .
N1 C4 1.333(2) .
N1 H12 0.8904 .
N1 H13 0.9100 .
C4 C5 1.486(3) .
C5 C10 1.396(2) .
C5 C6 1.403(2) .
C6 C7 1.388(3) .
C6 H6 0.9500 .
C7 C8 1.394(2) .
C7 H7 0.9500 .
C8 C9 1.396(3) .
C9 C10 1.390(2) .
C9 H8 0.9500 .
C10 H9 0.9500 .
O5 H10 0.8156 .
O5 H11 0.8084 .

loop_
_geom_torsion_atom_site_label_1
_geom_torsion_atom_site_label_2
_geom_torsion_atom_site_label_3
_geom_torsion_atom_site_label_4
_geom_torsion
_geom_torsion_site_symmetry_4
O4 C1 C2 C3 -10.3(2) .
O3 C1 C2 C3 169.72(12) .
C1 C2 C3 C3 -175.45(14) 2_765
O1 C4 C5 C10 21.4(2) .
N1 C4 C5 C10 -157.68(14) .
O1 C4 C5 C6 -159.90(14) .
N1 C4 C5 C6 21.0(2) .
C10 C5 C6 C7 0.5(2) .
C4 C5 C6 C7 -178.19(12) .
C5 C6 C7 C8 0.7(2) .
C6 C7 C8 O2 178.74(13) .
C6 C7 C8 C9 -1.5(2) .
O2 C8 C9 C10 -179.20(12) .
C7 C8 C9 C10 1.1(2) .
C8 C9 C10 C5 0.2(2) .
C6 C5 C10 C9 -0.9(2) .
C4 C5 C10 C9 177.79(12) .
